data_4135624
loop_
_publ_author_name
'Sedgwick, Adam C.'
'Yan, Kai-Cheng'
'Mangel, Daniel N.'
'Shang, Ying'
'Steinbrueck, Axel'
'Han, Hai-Hao'
'Brewster, 2nd, James T'
'Hu, Xi-Le'
'Snelson, Dylan W.'
'Lynch, Vincent M.'
'Tian, He'
'He, Xiao-Peng'
'Sessler, Jonathan L.'

_publ_section_title
;
 Deferasirox (ExJade): An FDA-Approved AIEgen Platform with Unique
 Photophysical Properties.
;
_journal_issue 3
_journal_name_full 'Journal of the American Chemical Society'
_journal_page_first 1278
_journal_page_last 1283
_journal_paper_doi 10.1021/jacs.0c11641
_journal_volume 143
_journal_year 2021
_chemical_formula_moiety 'C22 H19 N3 O2'
_chemical_formula_sum 'C22 H19 N3 O2'
_chemical_formula_weight 357.40
_space_group_crystal_system orthorhombic
_space_group_IT_number 61
_space_group_name_Hall '-P 2ac 2ab'
_space_group_name_H-M_alt 'P b c a'
_atom_sites_solution_hydrogens geom
_audit_creation_method SHELXL-2016/6
_cell_angle_alpha 90
_cell_angle_beta 90
_cell_angle_gamma 90
_cell_formula_units_Z 8
_cell_length_a 8.4380(7)
_cell_length_b 16.7089(13)
_cell_length_c 25.360(2)
_cell_measurement_reflns_used 9986
_cell_measurement_temperature 100(2)
_cell_measurement_theta_max 27.0
_cell_measurement_theta_min 2.56
_cell_volume 3575.5(5)
_computing_cell_refinement 'Apex II release 2010, Bruker AXS, Inc.'
_computing_data_collection 'Apex II release 2010, Bruker AXS, Inc.'
_computing_data_reduction 'Apex II release 2010, Bruker AXS, Inc.'
_computing_molecular_graphics 'XP SHELXTL/PC, Siemens Analytical'
_computing_publication_material 'SHELXL-2016/6, Sheldrick, G. M.'
_computing_structure_refinement 'Shelxl-2016/6, Sheldrick, G. M.'
_computing_structure_solution
;

Sheldrick, G. M. (2015).  SHELXT.  Acta Cryst. A71, 3-8.

;
_diffrn_ambient_temperature 100(2)
_diffrn_measured_fraction_theta_full 0.999
_diffrn_measured_fraction_theta_max 0.998
_diffrn_measurement_device_type 'Nonius Kappa CCD with a Bruker Apex II detector'
_diffrn_measurement_method \w-scan
_diffrn_radiation_type MoK\a
_diffrn_radiation_wavelength 0.71073
_diffrn_reflns_av_R_equivalents 0.0463
_diffrn_reflns_av_unetI/netI 0.0237
_diffrn_reflns_Laue_measured_fraction_full 0.999
_diffrn_reflns_Laue_measured_fraction_max 0.998
_diffrn_reflns_limit_h_max 11
_diffrn_reflns_limit_h_min -11
_diffrn_reflns_limit_k_max 22
_diffrn_reflns_limit_k_min -22
_diffrn_reflns_limit_l_max 33
_diffrn_reflns_limit_l_min -33
_diffrn_reflns_number 47490
_diffrn_reflns_point_group_measured_fraction_full 0.999
_diffrn_reflns_point_group_measured_fraction_max 0.998
_diffrn_reflns_theta_full 25.242
_diffrn_reflns_theta_max 28.369
_diffrn_reflns_theta_min 2.821
_diffrn_source 'sealed fine focus tube'
_exptl_absorpt_coefficient_mu 0.087
_exptl_absorpt_correction_T_max 1.00
_exptl_absorpt_correction_T_min 0.835
_exptl_absorpt_correction_type multi-scan
_exptl_absorpt_process_details
;
SADABS. G. M. Sheldrick.
;
_exptl_crystal_colour colorless
_exptl_crystal_density_diffrn 1.328
_exptl_crystal_description prism
_exptl_crystal_F_000 1504
_exptl_crystal_size_max 0.390
_exptl_crystal_size_mid 0.310
_exptl_crystal_size_min 0.210
_refine_diff_density_max 0.287
_refine_diff_density_min -0.213
_refine_diff_density_rms 0.043
_refine_ls_extinction_method none
_refine_ls_goodness_of_fit_ref 1.050
_refine_ls_hydrogen_treatment constr
_refine_ls_matrix_type full
_refine_ls_number_parameters 246
_refine_ls_number_reflns 4461
_refine_ls_number_restraints 0
_refine_ls_restrained_S_all 1.050
_refine_ls_R_factor_all 0.0492
_refine_ls_R_factor_gt 0.0382
_refine_ls_shift/su_max 0.001
_refine_ls_shift/su_mean 0.000
_refine_ls_structure_factor_coef Fsqd
_refine_ls_weighting_details 'w=1/[\s^2^(Fo^2^)+(0.0354P)^2^+1.7598P] where P=(Fo^2^+2Fc^2^)/3'
_refine_ls_weighting_scheme calc
_refine_ls_wR_factor_gt 0.0856
_refine_ls_wR_factor_ref 0.0899
_reflns_Friedel_coverage 0.000
_reflns_number_gt 3742
_reflns_number_total 4461
_reflns_threshold_expression 'I > 2\s(I)'
_cod_data_source_file ja0c11641_si_003.cif
_cod_data_source_block shelx
_cod_database_code 4135624
_shelx_shelxl_version_number 2016/6
_shelx_space_group_comment
;
The symmetry employed for this shelxl refinement is uniquely defined
by the following loop, which should always be used as a source of
symmetry information in preference to the above space-group names.
They are only intended as comments.
;
_shelx_estimated_absorpt_t_min 0.967
_shelx_estimated_absorpt_t_max 0.982

loop_
_space_group_symop_operation_xyz
'x, y, z'
'-x+1/2, -y, z+1/2'
'-x, y+1/2, -z+1/2'
'x+1/2, -y+1/2, -z'
'-x, -y, -z'
'x-1/2, y, -z-1/2'
'x, -y-1/2, z-1/2'
'-x-1/2, y-1/2, z'

loop_
_atom_site_label
_atom_site_type_symbol
_atom_site_fract_x
_atom_site_fract_y
_atom_site_fract_z
_atom_site_U_iso_or_equiv
_atom_site_adp_type
_atom_site_occupancy
_atom_site_site_symmetry_order
_atom_site_calc_flag
_atom_site_refinement_flags_posn
_atom_site_refinement_flags_adp
_atom_site_refinement_flags_occupancy
_atom_site_disorder_assembly
_atom_site_disorder_group
O1 O 0.34010(10) 0.35865(5) 0.46013(3) 0.01708(18) Uani 1 1 d . . . . .
O2 O 0.74369(10) 0.68188(5) 0.36296(3) 0.01761(18) Uani 1 1 d . . . . .
N1 N 0.55224(11) 0.56160(5) 0.39378(4) 0.01291(19) Uani 1 1 d . . . . .
N2 N 0.42521(11) 0.51233(5) 0.40226(4) 0.01207(19) Uani 1 1 d . . . . .
N3 N 0.57193(11) 0.44913(5) 0.34463(4) 0.01271(19) Uani 1 1 d . . . . .
C1 C 0.63611(13) 0.52134(6) 0.35855(4) 0.0119(2) Uani 1 1 d . . . . .
C2 C 0.43965(13) 0.44553(6) 0.37252(4) 0.0121(2) Uani 1 1 d . . . . .
C3 C 0.32694(13) 0.37804(6) 0.36895(4) 0.0129(2) Uani 1 1 d . . . . .
C4 C 0.28358(13) 0.33256(6) 0.41301(4) 0.0135(2) Uani 1 1 d . . . . .
C5 C 0.19025(13) 0.26437(7) 0.40659(5) 0.0169(2) Uani 1 1 d . . . . .
H5 H 0.163058 0.232590 0.436307 0.020 Uiso 1 1 calc R U . . .
C6 C 0.13722(14) 0.24304(7) 0.35683(5) 0.0195(2) Uani 1 1 d . . . . .
H6 H 0.072433 0.196972 0.352659 0.023 Uiso 1 1 calc R U . . .
C7 C 0.17778(14) 0.28820(7) 0.31319(5) 0.0201(3) Uani 1 1 d . . . . .
H7 H 0.140006 0.273750 0.279212 0.024 Uiso 1 1 calc R U . . .
C8 C 0.27421(14) 0.35488(7) 0.31946(5) 0.0169(2) Uani 1 1 d . . . . .
H8 H 0.304533 0.385097 0.289376 0.020 Uiso 1 1 calc R U . . .
C9 C 0.30150(13) 0.53929(6) 0.43659(4) 0.0124(2) Uani 1 1 d . . . . .
C10 C 0.14660(13) 0.54356(7) 0.41863(4) 0.0149(2) Uani 1 1 d . . . . .
H10 H 0.120316 0.526670 0.383946 0.018 Uiso 1 1 calc R U . . .
C11 C 0.03064(14) 0.57294(7) 0.45224(5) 0.0174(2) Uani 1 1 d . . . . .
H11 H -0.075878 0.576835 0.440383 0.021 Uiso 1 1 calc R U . . .
C12 C 0.06921(14) 0.59660(7) 0.50290(5) 0.0173(2) Uani 1 1 d . . . . .
H12 H -0.011030 0.615786 0.525935 0.021 Uiso 1 1 calc R U . . .
C13 C 0.22509(14) 0.59231(7) 0.52008(5) 0.0170(2) Uani 1 1 d . . . . .
H13 H 0.251367 0.608647 0.554877 0.020 Uiso 1 1 calc R U . . .
C14 C 0.34245(14) 0.56432(6) 0.48671(5) 0.0148(2) Uani 1 1 d . . . . .
H14 H 0.449634 0.562348 0.498099 0.018 Uiso 1 1 calc R U . . .
C15 C 0.78459(12) 0.54945(6) 0.33416(4) 0.0123(2) Uani 1 1 d . . . . .
C16 C 0.83575(13) 0.62967(7) 0.33566(4) 0.0137(2) Uani 1 1 d . . . . .
C17 C 0.97437(14) 0.65219(7) 0.30974(5) 0.0174(2) Uani 1 1 d . . . . .
H17 H 1.009816 0.706087 0.311491 0.021 Uiso 1 1 calc R U . . .
C18 C 1.06082(14) 0.59615(8) 0.28138(5) 0.0197(2) Uani 1 1 d . . . . .
H18 H 1.154382 0.612086 0.263382 0.024 Uiso 1 1 calc R U . . .
C19 C 1.01162(14) 0.51722(7) 0.27916(5) 0.0183(2) Uani 1 1 d . . . . .
H19 H 1.070571 0.478989 0.259562 0.022 Uiso 1 1 calc R U . . .
C20 C 0.87538(13) 0.49451(7) 0.30583(4) 0.0154(2) Uani 1 1 d . . . . .
H20 H 0.843013 0.440073 0.304772 0.018 Uiso 1 1 calc R U . . .
C21 C 0.31988(15) 0.30764(7) 0.50488(5) 0.0183(2) Uani 1 1 d . . . . .
H21A H 0.375166 0.256900 0.498759 0.027 Uiso 1 1 calc R U . . .
H21B H 0.206737 0.297283 0.510321 0.027 Uiso 1 1 calc R U . . .
H21C H 0.363871 0.333751 0.536232 0.027 Uiso 1 1 calc R U . . .
C22 C 0.78660(16) 0.76444(7) 0.36160(6) 0.0243(3) Uani 1 1 d . . . . .
H22A H 0.795704 0.782059 0.324864 0.037 Uiso 1 1 calc R U . . .
H22B H 0.888512 0.771835 0.379483 0.037 Uiso 1 1 calc R U . . .
H22C H 0.705068 0.796150 0.379513 0.037 Uiso 1 1 calc R U . . .

loop_
_atom_site_aniso_label
_atom_site_aniso_U_11
_atom_site_aniso_U_22
_atom_site_aniso_U_33
_atom_site_aniso_U_23
_atom_site_aniso_U_13
_atom_site_aniso_U_12
O1 0.0228(4) 0.0131(4) 0.0154(4) 0.0021(3) -0.0013(3) -0.0049(3)
O2 0.0161(4) 0.0106(4) 0.0262(4) -0.0022(3) 0.0052(3) -0.0029(3)
N1 0.0109(4) 0.0123(4) 0.0156(5) 0.0008(3) 0.0010(4) -0.0028(3)
N2 0.0109(4) 0.0103(4) 0.0150(4) 0.0000(3) 0.0011(4) -0.0020(3)
N3 0.0121(4) 0.0107(4) 0.0153(4) 0.0003(3) -0.0006(4) -0.0013(3)
C1 0.0110(5) 0.0117(5) 0.0130(5) 0.0005(4) -0.0021(4) 0.0003(4)
C2 0.0125(5) 0.0104(5) 0.0136(5) 0.0007(4) -0.0013(4) 0.0012(4)
C3 0.0096(5) 0.0094(5) 0.0196(6) -0.0011(4) 0.0006(4) 0.0005(4)
C4 0.0107(5) 0.0116(5) 0.0184(5) -0.0012(4) 0.0006(4) 0.0013(4)
C5 0.0141(5) 0.0135(5) 0.0231(6) 0.0008(4) 0.0034(4) -0.0019(4)
C6 0.0139(5) 0.0147(5) 0.0297(7) -0.0041(5) 0.0001(5) -0.0035(4)
C7 0.0189(6) 0.0197(6) 0.0216(6) -0.0053(5) -0.0048(5) -0.0021(5)
C8 0.0166(5) 0.0160(5) 0.0181(6) -0.0005(4) -0.0002(4) -0.0001(4)
C9 0.0132(5) 0.0076(5) 0.0162(5) 0.0013(4) 0.0030(4) -0.0004(4)
C10 0.0150(5) 0.0136(5) 0.0163(5) 0.0014(4) -0.0003(4) -0.0016(4)
C11 0.0132(5) 0.0154(5) 0.0235(6) 0.0022(4) 0.0010(5) 0.0003(4)
C12 0.0184(6) 0.0129(5) 0.0206(6) 0.0005(4) 0.0068(5) 0.0024(4)
C13 0.0231(6) 0.0129(5) 0.0151(5) -0.0013(4) 0.0008(5) 0.0011(4)
C14 0.0147(5) 0.0112(5) 0.0184(5) 0.0005(4) -0.0007(4) 0.0006(4)
C15 0.0105(5) 0.0148(5) 0.0118(5) 0.0012(4) -0.0012(4) -0.0010(4)
C16 0.0123(5) 0.0155(5) 0.0134(5) 0.0008(4) -0.0009(4) -0.0001(4)
C17 0.0158(5) 0.0174(5) 0.0188(6) 0.0027(4) 0.0003(4) -0.0047(4)
C18 0.0145(5) 0.0270(6) 0.0177(6) 0.0017(5) 0.0044(4) -0.0039(5)
C19 0.0152(5) 0.0237(6) 0.0161(6) -0.0030(4) 0.0021(4) 0.0023(5)
C20 0.0149(5) 0.0157(5) 0.0155(5) -0.0010(4) -0.0011(4) -0.0002(4)
C21 0.0207(6) 0.0156(5) 0.0186(6) 0.0048(4) 0.0001(5) -0.0012(5)
C22 0.0253(6) 0.0123(5) 0.0354(7) -0.0047(5) 0.0070(6) -0.0054(5)

loop_
_atom_type_symbol
_atom_type_description
_atom_type_scat_dispersion_real
_atom_type_scat_dispersion_imag
_atom_type_scat_source
C C 0.0033 0.0016 'International Tables Vol C Tables 4.2.6.8 and 6.1.1.4'
H H 0.0000 0.0000 'International Tables Vol C Tables 4.2.6.8 and 6.1.1.4'
N N 0.0061 0.0033 'International Tables Vol C Tables 4.2.6.8 and 6.1.1.4'
O O 0.0106 0.0060 'International Tables Vol C Tables 4.2.6.8 and 6.1.1.4'

loop_
_geom_angle_atom_site_label_1
_geom_angle_atom_site_label_2
_geom_angle_atom_site_label_3
_geom_angle
_geom_angle_site_symmetry_1
_geom_angle_site_symmetry_3
_geom_angle_publ_flag
C4 O1 C21 117.71(9) . . ?
C16 O2 C22 117.63(9) . . ?
C1 N1 N2 102.67(9) . . ?
C2 N2 N1 109.76(9) . . ?
C2 N2 C9 131.63(9) . . ?
N1 N2 C9 118.51(9) . . ?
C2 N3 C1 103.65(9) . . ?
N1 C1 N3 114.24(9) . . ?
N1 C1 C15 125.16(10) . . ?
N3 C1 C15 120.59(10) . . ?
N3 C2 N2 109.67(9) . . ?
N3 C2 C3 123.02(10) . . ?
N2 C2 C3 127.29(10) . . ?
C8 C3 C4 119.14(10) . . ?
C8 C3 C2 118.35(10) . . ?
C4 C3 C2 122.24(10) . . ?
O1 C4 C5 124.27(10) . . ?
O1 C4 C3 115.86(9) . . ?
C5 C4 C3 119.87(11) . . ?
C6 C5 C4 119.92(11) . . ?
C6 C5 H5 120.0 . . ?
C4 C5 H5 120.0 . . ?
C7 C6 C5 120.58(11) . . ?
C7 C6 H6 119.7 . . ?
C5 C6 H6 119.7 . . ?
C6 C7 C8 119.43(11) . . ?
C6 C7 H7 120.3 . . ?
C8 C7 H7 120.3 . . ?
C3 C8 C7 121.03(11) . . ?
C3 C8 H8 119.5 . . ?
C7 C8 H8 119.5 . . ?
C14 C9 C10 121.50(10) . . ?
C14 C9 N2 118.17(10) . . ?
C10 C9 N2 120.25(10) . . ?
C9 C10 C11 118.77(11) . . ?
C9 C10 H10 120.6 . . ?
C11 C10 H10 120.6 . . ?
C12 C11 C10 120.39(11) . . ?
C12 C11 H11 119.8 . . ?
C10 C11 H11 119.8 . . ?
C11 C12 C13 120.00(11) . . ?
C11 C12 H12 120.0 . . ?
C13 C12 H12 120.0 . . ?
C14 C13 C12 120.25(11) . . ?
C14 C13 H13 119.9 . . ?
C12 C13 H13 119.9 . . ?
C9 C14 C13 119.06(11) . . ?
C9 C14 H14 120.5 . . ?
C13 C14 H14 120.5 . . ?
C20 C15 C16 118.15(10) . . ?
C20 C15 C1 118.25(10) . . ?
C16 C15 C1 123.52(10) . . ?
O2 C16 C17 123.18(10) . . ?
O2 C16 C15 116.73(10) . . ?
C17 C16 C15 120.09(10) . . ?
C18 C17 C16 120.23(11) . . ?
C18 C17 H17 119.9 . . ?
C16 C17 H17 119.9 . . ?
C19 C18 C17 120.42(11) . . ?
C19 C18 H18 119.8 . . ?
C17 C18 H18 119.8 . . ?
C18 C19 C20 119.32(11) . . ?
C18 C19 H19 120.3 . . ?
C20 C19 H19 120.3 . . ?
C19 C20 C15 121.76(11) . . ?
C19 C20 H20 119.1 . . ?
C15 C20 H20 119.1 . . ?
O1 C21 H21A 109.5 . . ?
O1 C21 H21B 109.5 . . ?
H21A C21 H21B 109.5 . . ?
O1 C21 H21C 109.5 . . ?
H21A C21 H21C 109.5 . . ?
H21B C21 H21C 109.5 . . ?
O2 C22 H22A 109.5 . . ?
O2 C22 H22B 109.5 . . ?
H22A C22 H22B 109.5 . . ?
O2 C22 H22C 109.5 . . ?
H22A C22 H22C 109.5 . . ?
H22B C22 H22C 109.5 . . ?

loop_
_geom_bond_atom_site_label_1
_geom_bond_atom_site_label_2
_geom_bond_distance
_geom_bond_site_symmetry_2
_geom_bond_publ_flag
O1 C4 1.3586(14) . ?
O1 C21 1.4294(13) . ?
O2 C16 1.3579(14) . ?
O2 C22 1.4267(14) . ?
N1 C1 1.3234(14) . ?
N1 N2 1.3685(12) . ?
N2 C2 1.3526(14) . ?
N2 C9 1.4320(14) . ?
N3 C2 1.3228(14) . ?
N3 C1 1.3688(14) . ?
C1 C15 1.4741(15) . ?
C2 C3 1.4779(15) . ?
C3 C8 1.3867(16) . ?
C3 C4 1.3999(16) . ?
C4 C5 1.3945(15) . ?
C5 C6 1.3857(17) . ?
C5 H5 0.9500 . ?
C6 C7 1.3824(18) . ?
C6 H6 0.9500 . ?
C7 C8 1.3888(16) . ?
C7 H7 0.9500 . ?
C8 H8 0.9500 . ?
C9 C14 1.3819(16) . ?
C9 C10 1.3860(15) . ?
C10 C11 1.3874(16) . ?
C10 H10 0.9500 . ?
C11 C12 1.3830(17) . ?
C11 H11 0.9500 . ?
C12 C13 1.3875(17) . ?
C12 H12 0.9500 . ?
C13 C14 1.3839(16) . ?
C13 H13 0.9500 . ?
C14 H14 0.9500 . ?
C15 C20 1.3949(15) . ?
C15 C16 1.4087(15) . ?
C16 C17 1.3934(16) . ?
C17 C18 1.3878(17) . ?
C17 H17 0.9500 . ?
C18 C19 1.3838(18) . ?
C18 H18 0.9500 . ?
C19 C20 1.3867(16) . ?
C19 H19 0.9500 . ?
C20 H20 0.9500 . ?
C21 H21A 0.9800 . ?
C21 H21B 0.9800 . ?
C21 H21C 0.9800 . ?
C22 H22A 0.9800 . ?
C22 H22B 0.9800 . ?
C22 H22C 0.9800 . ?

loop_
_geom_torsion_atom_site_label_1
_geom_torsion_atom_site_label_2
_geom_torsion_atom_site_label_3
_geom_torsion_atom_site_label_4
_geom_torsion
_geom_torsion_site_symmetry_1
_geom_torsion_site_symmetry_2
_geom_torsion_site_symmetry_3
_geom_torsion_site_symmetry_4
_geom_torsion_publ_flag
C1 N1 N2 C2 0.58(11) . . . . ?
C1 N1 N2 C9 -176.22(9) . . . . ?
N2 N1 C1 N3 -0.90(12) . . . . ?
N2 N1 C1 C15 177.80(10) . . . . ?
C2 N3 C1 N1 0.86(12) . . . . ?
C2 N3 C1 C15 -177.90(10) . . . . ?
C1 N3 C2 N2 -0.43(11) . . . . ?
C1 N3 C2 C3 178.04(10) . . . . ?
N1 N2 C2 N3 -0.08(12) . . . . ?
C9 N2 C2 N3 176.15(10) . . . . ?
N1 N2 C2 C3 -178.48(10) . . . . ?
C9 N2 C2 C3 -2.25(19) . . . . ?
N3 C2 C3 C8 -51.50(15) . . . . ?
N2 C2 C3 C8 126.70(12) . . . . ?
N3 C2 C3 C4 122.52(12) . . . . ?
N2 C2 C3 C4 -59.28(16) . . . . ?
C21 O1 C4 C5 8.39(16) . . . . ?
C21 O1 C4 C3 -170.47(10) . . . . ?
C8 C3 C4 O1 179.75(10) . . . . ?
C2 C3 C4 O1 5.77(15) . . . . ?
C8 C3 C4 C5 0.83(16) . . . . ?
C2 C3 C4 C5 -173.15(10) . . . . ?
O1 C4 C5 C6 179.47(11) . . . . ?
C3 C4 C5 C6 -1.71(16) . . . . ?
C4 C5 C6 C7 0.88(18) . . . . ?
C5 C6 C7 C8 0.83(18) . . . . ?
C4 C3 C8 C7 0.89(17) . . . . ?
C2 C3 C8 C7 175.11(10) . . . . ?
C6 C7 C8 C3 -1.72(18) . . . . ?
C2 N2 C9 C14 130.33(12) . . . . ?
N1 N2 C9 C14 -53.70(13) . . . . ?
C2 N2 C9 C10 -52.78(16) . . . . ?
N1 N2 C9 C10 123.19(11) . . . . ?
C14 C9 C10 C11 -0.68(16) . . . . ?
N2 C9 C10 C11 -177.47(10) . . . . ?
C9 C10 C11 C12 -0.74(17) . . . . ?
C10 C11 C12 C13 1.11(17) . . . . ?
C11 C12 C13 C14 -0.07(17) . . . . ?
C10 C9 C14 C13 1.70(16) . . . . ?
N2 C9 C14 C13 178.55(10) . . . . ?
C12 C13 C14 C9 -1.31(17) . . . . ?
N1 C1 C15 C20 167.59(11) . . . . ?
N3 C1 C15 C20 -13.80(15) . . . . ?
N1 C1 C15 C16 -15.73(17) . . . . ?
N3 C1 C15 C16 162.88(10) . . . . ?
C22 O2 C16 C17 4.48(16) . . . . ?
C22 O2 C16 C15 -175.27(10) . . . . ?
C20 C15 C16 O2 179.14(10) . . . . ?
C1 C15 C16 O2 2.45(16) . . . . ?
C20 C15 C16 C17 -0.62(16) . . . . ?
C1 C15 C16 C17 -177.30(10) . . . . ?
O2 C16 C17 C18 -178.32(11) . . . . ?
C15 C16 C17 C18 1.41(17) . . . . ?
C16 C17 C18 C19 -0.92(18) . . . . ?
C17 C18 C19 C20 -0.37(18) . . . . ?
C18 C19 C20 C15 1.18(18) . . . . ?
C16 C15 C20 C19 -0.68(17) . . . . ?
C1 C15 C20 C19 176.18(10) . . . . ?
